data_1555609
loop_
_publ_author_name
'Samanta, Jayanta'
'Natarajan, Ramalingam'

_publ_section_title
;
 Cofacial Organic Click Cage to Intercalate Polycyclic Aromatic
 Hydrocarbons.
;
_journal_issue 14
_journal_name_full 'Organic letters'
_journal_page_first 3394
_journal_page_last 3397
_journal_paper_doi 10.1021/acs.orglett.6b01554
_journal_volume 18
_journal_year 2016
_chemical_formula_moiety 'C54 H39 N15 O3, 1.18(C2 H4 Cl2), 3.82(C5 H4)'
_chemical_formula_sum 'C75.47 H59 Cl2.36 N15 O3'
_chemical_formula_weight 1307.47
_space_group_crystal_system monoclinic
_space_group_IT_number 14
_space_group_name_Hall '-P 2ybc'
_space_group_name_H-M_alt 'P 1 21/c 1'
_atom_sites_solution_hydrogens geom
_atom_sites_solution_primary direct
_audit_creation_date 2016-06-25
_audit_creation_method
;
Olex2 1.2
(compiled 2016.02.19 svn.r3266 for OlexSys, GUI svn.r5155)
;
_cell_angle_alpha 90
_cell_angle_beta 91.909(5)
_cell_angle_gamma 90
_cell_formula_units_Z 4
_cell_length_a 10.7998(10)
_cell_length_b 20.2414(19)
_cell_length_c 29.845(3)
_cell_measurement_reflns_used 9610
_cell_measurement_temperature 100
_cell_measurement_theta_max 25.65
_cell_measurement_theta_min 2.26
_cell_volume 6520.6(11)
_computing_cell_refinement 'SAINT v8.34A (Bruker, 2013)'
_computing_data_reduction 'SAINT v8.34A (Bruker, 2013)'
_computing_molecular_graphics 'Olex2 (Dolomanov et al., 2009)'
_computing_publication_material 'Olex2 (Dolomanov et al., 2009)'
_computing_structure_refinement 'ShelXL (Sheldrick, 2015)'
_computing_structure_solution 'ShelXT (Sheldrick, 2015)'
_diffrn_ambient_temperature 100
_diffrn_measured_fraction_theta_full 0.999
_diffrn_measured_fraction_theta_max 0.978
_diffrn_measurement_device_type 'Bruker APEX-II CCD'
_diffrn_measurement_method '\f and \w scans'
_diffrn_radiation_type MoK\a
_diffrn_radiation_wavelength 0.71073
_diffrn_reflns_av_R_equivalents 0.0997
_diffrn_reflns_av_unetI/netI 0.1116
_diffrn_reflns_Laue_measured_fraction_full 0.999
_diffrn_reflns_Laue_measured_fraction_max 0.978
_diffrn_reflns_limit_h_max 14
_diffrn_reflns_limit_h_min -13
_diffrn_reflns_limit_k_max 26
_diffrn_reflns_limit_k_min -20
_diffrn_reflns_limit_l_max 38
_diffrn_reflns_limit_l_min -38
_diffrn_reflns_number 103965
_diffrn_reflns_point_group_measured_fraction_full 0.999
_diffrn_reflns_point_group_measured_fraction_max 0.978
_diffrn_reflns_theta_full 26.000
_diffrn_reflns_theta_max 27.731
_diffrn_reflns_theta_min 1.696
_diffrn_standards_number 0
_exptl_absorpt_coefficient_mu 0.177
_exptl_absorpt_correction_T_max 0.7455
_exptl_absorpt_correction_T_min 0.5349
_exptl_absorpt_correction_type multi-scan
_exptl_absorpt_process_details
;
SADABS-2014/5 (Bruker,2014/5) was used for absorption correction.
wR2(int) was 0.1759 before and 0.0934 after correction.
The Ratio of minimum to maximum transmission is 0.7175.
The \l/2 correction factor is 0.00150.
;
_exptl_crystal_colour colourless
_exptl_crystal_colour_primary colourless
_exptl_crystal_density_diffrn 1.332
_exptl_crystal_description block
_exptl_crystal_F_000 2723
_exptl_crystal_size_max 0.3
_exptl_crystal_size_mid 0.28
_exptl_crystal_size_min 0.22
_refine_diff_density_max 2.281
_refine_diff_density_min -0.649
_refine_diff_density_rms 0.103
_refine_ls_extinction_coef 0.0013(5)
_refine_ls_extinction_expression Fc^*^=kFc[1+0.001xFc^2^\l^3^/sin(2\q)]^-1/4^
_refine_ls_extinction_method 'SHELXL-2014/7 (Sheldrick 2014'
_refine_ls_goodness_of_fit_ref 1.031
_refine_ls_hydrogen_treatment constr
_refine_ls_matrix_type full
_refine_ls_number_parameters 920
_refine_ls_number_reflns 14979
_refine_ls_number_restraints 585
_refine_ls_restrained_S_all 1.034
_refine_ls_R_factor_all 0.2334
_refine_ls_R_factor_gt 0.1317
_refine_ls_shift/su_max 0.000
_refine_ls_shift/su_mean 0.000
_refine_ls_structure_factor_coef Fsqd
_refine_ls_weighting_details 'w=1/[\s^2^(Fo^2^)+(0.1610P)^2^+26.7716P] where P=(Fo^2^+2Fc^2^)/3'
_refine_ls_weighting_scheme calc
_refine_ls_wR_factor_gt 0.3508
_refine_ls_wR_factor_ref 0.4114
_reflns_Friedel_coverage 0.000
_reflns_number_gt 6887
_reflns_number_total 14979
_reflns_threshold_expression 'I > 2\s(I)'
_cod_data_source_file ol6b01554_si_004.cif
_cod_data_source_block rn_js200_np_0m_a
_cod_original_cell_volume 6520.6(10)
_cod_database_code 1555609
_shelx_space_group_comment
;
The symmetry employed for this shelxl refinement is uniquely defined
by the following loop, which should always be used as a source of
symmetry information in preference to the above space-group names.
They are only intended as comments.
;
_olex2_refinement_description
;
1. Fixed Uiso
 At 1.2 times of:
  All C(H) groups, All C(H,H) groups
2. Restrained distances
 C1B_3-C2B_3
 1.54 with sigma of 0.04
 Cl2_3-C1B_3 = Cl1_3-C2B_3
 1.74 with sigma of 0.04
 H3A_5-H21_1
 -1.9 with sigma of 0.04
 C2_3-C1_3 \\sim C3_3-C2_3 \\sim C4_3-C3_3 \\sim C5_3-C4_3
 with sigma of 0.02
 O3A_1-C50A_1 \\sim O3_1-C50_1
 with sigma of 0.02
 C6_5-C1_5 \\sim C2_5-C1_5 \\sim C3_5-C2_5 \\sim C4_5-C3_5 \\sim C5_5-C4_5
\\sim C6_5-C5_5 \\sim C7_5-
 C6_5 \\sim C8_5-C7_5 \\sim C9_5-C8_5 \\sim C9_5-C10_5 \\sim C5_5-C10_5
 with sigma of 0.02
 C1_5-C3_5 \\sim C2_5-C4_5 \\sim C3_5-C5_5 \\sim C4_5-C6_5 \\sim C5_5-C7_5
\\sim C6_5-C8_5 \\sim C7_5-
 C9_5 \\sim C8_5-C10_5 \\sim C9_5-C5_5 \\sim C10_5-C6_5
 with sigma of 0.04
3. Uiso/Uaniso restraints and constraints
C2_5 \\sim C5_5 \\sim C1_5 \\sim C4_5 \\sim C10_5 \\sim C3_5 \\sim C9_5 \\sim
C7_5: within 2A with sigma of 0.04 and sigma for terminal atoms of 0.08
C1_5 \\sim C5_5 \\sim C4_5 \\sim C6_5 \\sim C2_5 \\sim C10_5 \\sim C3_5 \\sim
C7_5 \\sim C9_5: within 2A with sigma of 0.04 and sigma for terminal atoms of
0.08
C10_1 \\sim C11_1 \\sim C11A_1 \\sim C12_1 \\sim C12A_1 \\sim C13_1 \\sim
C13A_1 \\sim C14_1 \\sim C14A_1 \\sim C15_1 \\sim C15A_1 \\sim O3_1 \\sim O3A_1
\\sim C50A_1 \\sim C50_1 \\sim C49_1: within 2A with sigma of 0.04 and sigma
for terminal atoms of 0.08
C50A_1 \\sim C50_1: within 2A with sigma of 0.04 and sigma for terminal atoms
of 0.08
C1_3 \\sim C2_3 \\sim C3_3 \\sim C4_3 \\sim C5_3: within 2A with sigma of 0.04
and sigma for terminal atoms of 0.08
Cl2_3 \\sim C1B_3 \\sim C2B_3 \\sim Cl1_3: within 2A with sigma of 0.04 and
sigma for terminal atoms of 0.08
C5_3 \\sim C1_3 \\sim C2_3 \\sim C3_3 \\sim C4_3: within 2A with sigma of 0.04
and sigma for terminal atoms of 0.08
Uanis(C1_5) = Uanis(C2_5) = Uanis(C6_5) = Uanis(C3_5) = Uanis(C5_5) =
Uanis(C7_5) = Uanis(C4_5) = Uanis(C10_5) = Uanis(C8_5) = Uanis(C9_5) =
Uanis(C1A_5) = Uanis(C2A_5) = Uanis(C6A_5) = Uanis(C3A_5) = Uanis(C5A_5) =
Uanis(C7A_5) = Uanis(C4A_5) = Uanis(C10A_5) = Uanis(C8A_5) = Uanis(C9A_5)
4. Rigid body (RIGU) restrains
 C10_1, C11_1, C12_1, C13_1, C14_1, C15_1, O3_1, C50_1, C49_1
 with sigma for 1-2 distances of 0.004 and sigma for 1-3 distances of 0.004
 C10_1, C11A_1, C12A_1, C13A_1, C14A_1, C15A_1, O3A_1, C50A_1, C49_1
 with sigma for 1-2 distances of 0.004 and sigma for 1-3 distances of 0.004
 Cl2_3, C1B_3, C2B_3, Cl1_3
 with sigma for 1-2 distances of 0.004 and sigma for 1-3 distances of 0.004
 C5_3, C1_3, C2_3, C3_3, C4_3
 with sigma for 1-2 distances of 0.004 and sigma for 1-3 distances of 0.004
5. Others
 Sof(C1A)=Sof(H1A)=Sof(C2A)=Sof(H2A)=Sof(C3A)=Sof(H3A)=Sof(C4A)=Sof(H4A)=
 Sof(C5A)=Sof(C6A)=Sof(C7A)=Sof(H7A)=Sof(C8A)=Sof(H8A)=Sof(C9A)=Sof(H9A)=
 Sof(C10A)=Sof(H10A)=1-FVAR(1)
 Sof(C1)=Sof(H1)=Sof(C2)=Sof(H2)=Sof(C3)=Sof(H3)=Sof(C4)=Sof(H4)=Sof(C5)=
 Sof(C6)=Sof(C7)=Sof(H7)=Sof(C8)=Sof(H8)=Sof(C9)=Sof(H9)=Sof(C10)=Sof(H10)=
 FVAR(1)
 Sof(C11A)=Sof(H11A)=Sof(C12A)=Sof(H12A)=Sof(C13A)=Sof(C14A)=Sof(H14A)=
 Sof(C15A)=Sof(H15A)=Sof(C50A)=Sof(H50C)=Sof(H50D)=Sof(O3A)=1-FVAR(2)
 Sof(C11)=Sof(H11)=Sof(C12)=Sof(H12)=Sof(C13)=Sof(C14)=Sof(H14)=Sof(C15)=
 Sof(H15)=Sof(C50)=Sof(H50A)=Sof(H50B)=Sof(O3)=FVAR(2)
 Sof(C1B)=Sof(H1BA)=Sof(H1BB)=Sof(C2B)=Sof(H2BA)=Sof(H2BB)=Sof(Cl1)=Sof(Cl2)=1-
 FVAR(3)
 Sof(C1)=Sof(H1)=Sof(C2)=Sof(H2)=Sof(C3)=Sof(H3)=Sof(C4)=Sof(C5)=Sof(H5)=FVAR(3)
6.a Secondary CH2 refined with riding coordinates:
 C43(H43A,H43B), C46(H46A,H46B), C47(H47A,H47B), C50(H50A,H50B), C50A(H50C,
 H50D), C51(H51A,H51B), C54(H54A,H54B), C1(H1A,H1B), C2(H2A,H2B), C1B(H1BA,
 H1BB), C2B(H2BA,H2BB)
6.b Aromatic/amide H refined with riding coordinates:
 C5(H5), C6(H6), C8(H8), C9(H9), C11(H11), C12(H12), C14(H14), C15(H15),
 C11A(H11A), C12A(H12A), C14A(H14A), C15A(H15A), C17(H17), C18(H18), C20(H20),
 C21(H21), C26(H26), C27(H27), C29(H29), C30(H30), C33(H33), C35(H35), C32(H32),
  C36(H36), C38(H38), C39(H39), C41(H41), C42(H42), C44(H44), C48(H48),
 C52(H52), C1(H1), C3(H3), C4(H4), C5(H5), C1(H1), C2(H2), C3(H3), C4(H4),
 C7(H7), C8(H8), C9(H9), C10(H10), C1A(H1A), C2A(H2A), C3A(H3A), C4A(H4A),
 C7A(H7A), C8A(H8A), C9A(H9A), C10A(H10A), C1(H1), C2(H2), C3(H3), C5(H5)
6.c Naphthalene refined as free rotating group:
 C1A(C2A,C3A,C4A,C5A,C6A,C7A,C8A,C9A,C10A)
;
_shelx_shelxl_version_number 2014/7
_olex2_submission_special_instructions 'No special instructions were received'

loop_
_space_group_symop_operation_xyz
'x, y, z'
'-x, y+1/2, -z+1/2'
'-x, -y, -z'
'x, -y-1/2, z-1/2'

loop_
_atom_site_label
_atom_site_type_symbol
_atom_site_fract_x
_atom_site_fract_y
_atom_site_fract_z
_atom_site_U_iso_or_equiv
_atom_site_adp_type
_atom_site_occupancy
_atom_site_site_symmetry_order
_atom_site_calc_flag
_atom_site_refinement_flags_posn
_atom_site_refinement_flags_adp
_atom_site_refinement_flags_occupancy
_atom_site_disorder_assembly
_atom_site_disorder_group
C1_1 C 0.0230(5) 0.8070(3) 0.45832(18) 0.0369(14) Uani 1 1 d . . . . .
C2_1 C 0.0240(5) 0.6946(3) 0.46174(19) 0.0388(14) Uani 1 1 d . . . . .
C3_1 C 0.1147(5) 0.7550(3) 0.51820(17) 0.0340(13) Uani 1 1 d . . . . .
C4_1 C -0.0107(5) 0.8684(3) 0.43448(18) 0.0384(14) Uani 1 1 d . . . . .
C5_1 C 0.0170(7) 0.9304(3) 0.4532(2) 0.0494(17) Uani 1 1 d . . . . .
H5_1 H 0.0590 0.9328 0.4817 0.059 Uiso 1 1 calc R . . . .
C6_1 C -0.0157(8) 0.9877(4) 0.4311(2) 0.058(2) Uani 1 1 d . . . . .
H6_1 H 0.0029 1.0294 0.4443 0.070 Uiso 1 1 calc R . . . .
C7_1 C -0.0764(7) 0.9843(4) 0.3890(2) 0.058(2) Uani 1 1 d . . . . .
C8_1 C -0.1039(7) 0.9241(4) 0.3700(2) 0.0556(19) Uani 1 1 d . . . . .
H8_1 H -0.1449 0.9221 0.3413 0.067 Uiso 1 1 calc R . . . .
C9_1 C -0.0719(6) 0.8656(4) 0.39247(19) 0.0484(16) Uani 1 1 d . . . . .
H9_1 H -0.0917 0.8240 0.3793 0.058 Uiso 1 1 calc R . . . .
C10_1 C 0.1921(5) 0.7564(3) 0.55965(19) 0.0406(13) Uani 1 1 d . U . . .
C11_1 C 0.2299(12) 0.6916(7) 0.5764(4) 0.043(3) Uani 0.691(10) 1 d . U P A 1
H11_1 H 0.2016 0.6523 0.5620 0.051 Uiso 0.691(10) 1 calc R . P A 1
C12_1 C 0.3090(9) 0.6889(6) 0.6143(3) 0.040(2) Uani 0.691(10) 1 d . U P A 1
H12_1 H 0.3331 0.6474 0.6267 0.049 Uiso 0.691(10) 1 calc R . P A 1
C13_1 C 0.3529(9) 0.7479(8) 0.6343(4) 0.036(2) Uani 0.691(10) 1 d . U P A 1
C14_1 C 0.3166(9) 0.8089(6) 0.6159(3) 0.040(2) Uani 0.691(10) 1 d . U P A 1
H14_1 H 0.3468 0.8489 0.6288 0.048 Uiso 0.691(10) 1 calc R . P A 1
C15_1 C 0.2353(11) 0.8106(7) 0.5782(4) 0.042(3) Uani 0.691(10) 1 d . U P A 1
H15_1 H 0.2111 0.8521 0.5659 0.050 Uiso 0.691(10) 1 calc R . P A 1
C11A_1 C 0.256(3) 0.7104(15) 0.5828(9) 0.039(5) Uani 0.309(10) 1 d . U P A 2
H11A_1 H 0.2502 0.6663 0.5720 0.047 Uiso 0.309(10) 1 calc R . P A 2
C12A_1 C 0.333(2) 0.7206(16) 0.6219(7) 0.033(4) Uani 0.309(10) 1 d . U P A 2
H12A_1 H 0.3773 0.6845 0.6350 0.040 Uiso 0.309(10) 1 calc R . P A 2
C13A_1 C 0.344(2) 0.7830(14) 0.6411(7) 0.037(4) Uani 0.309(10) 1 d . U P A 2
C14A_1 C 0.279(2) 0.8380(13) 0.6230(7) 0.037(4) Uani 0.309(10) 1 d . U P A 2
H14A_1 H 0.2872 0.8805 0.6362 0.045 Uiso 0.309(10) 1 calc R . P A 2
C15A_1 C 0.201(3) 0.8274(15) 0.5839(9) 0.037(5) Uani 0.309(10) 1 d . U P A 2
H15A_1 H 0.1537 0.8631 0.5719 0.044 Uiso 0.309(10) 1 calc R . P A 2
C16_1 C -0.0024(5) 0.6296(3) 0.4414(2) 0.0415(15) Uani 1 1 d . . . . .
C17_1 C -0.0811(6) 0.6246(4) 0.4030(2) 0.0478(16) Uani 1 1 d . . . . .
H17_1 H -0.1222 0.6627 0.3914 0.057 Uiso 1 1 calc R . . . .
C18_1 C -0.0986(6) 0.5635(4) 0.3819(2) 0.0549(19) Uani 1 1 d . . . . .
H18_1 H -0.1521 0.5602 0.3561 0.066 Uiso 1 1 calc R . . . .
C19_1 C -0.0385(6) 0.5078(4) 0.3984(2) 0.0515(17) Uani 1 1 d . . . . .
C20_1 C 0.0393(6) 0.5120(4) 0.4371(2) 0.0517(17) Uani 1 1 d . . . . .
H20_1 H 0.0803 0.4738 0.4487 0.062 Uiso 1 1 calc R . . . .
C21_1 C 0.0546(6) 0.5719(3) 0.4575(2) 0.0459(16) Uani 1 1 d . . . . .
H21_1 H 0.1063 0.5746 0.4838 0.055 Uiso 1 1 calc DR . . . .
C22_1 C 0.6125(5) 0.7664(3) 0.3968(2) 0.0416(15) Uani 1 1 d . . . . .
C23_1 C 0.5485(5) 0.6915(4) 0.3443(2) 0.0432(15) Uani 1 1 d . . . . .
C24_1 C 0.5094(6) 0.8007(4) 0.33324(19) 0.0435(15) Uani 1 1 d . . . . .
C25_1 C 0.5275(6) 0.6214(4) 0.3310(2) 0.0502(17) Uani 1 1 d . . . . .
C26_1 C 0.5610(7) 0.5703(4) 0.3598(2) 0.0558(19) Uani 1 1 d . . . . .
H26_1 H 0.6090 0.5794 0.3863 0.067 Uiso 1 1 calc R . . . .
C27_1 C 0.5252(7) 0.5057(4) 0.3503(3) 0.0596(19) Uani 1 1 d . . . . .
H27_1 H 0.5487 0.4709 0.3702 0.071 Uiso 1 1 calc R . . . .
C28_1 C 0.4540(7) 0.4919(4) 0.3110(2) 0.0576(19) Uani 1 1 d . . . . .
C29_1 C 0.4241(7) 0.5424(4) 0.2820(2) 0.064(2) Uani 1 1 d . . . . .
H29_1 H 0.3785 0.5330 0.2549 0.077 Uiso 1 1 calc R . . . .
C30_1 C 0.4596(7) 0.6073(4) 0.2915(2) 0.0559(18) Uani 1 1 d . . . . .
H30_1 H 0.4376 0.6418 0.2711 0.067 Uiso 1 1 calc R . . . .
C31_1 C 0.6672(5) 0.7809(3) 0.44232(19) 0.0403(14) Uani 1 1 d . . . . .
C33_1 C 0.7305(6) 0.8567(4) 0.5010(2) 0.0460(16) Uani 1 1 d . . . . .
H33_1 H 0.7387 0.9007 0.5118 0.055 Uiso 1 1 calc R . . . .
C34_1 C 0.7706(6) 0.8040(4) 0.5276(2) 0.0480(17) Uani 1 1 d . . . . .
C35_1 C 0.7595(6) 0.7398(4) 0.5125(2) 0.0478(17) Uani 1 1 d . . . . .
H35_1 H 0.7874 0.7040 0.5309 0.057 Uiso 1 1 calc R . . . .
C32_1 C 0.6776(6) 0.8448(4) 0.4582(2) 0.0480(16) Uani 1 1 d . . . . .
H32_1 H 0.6490 0.8807 0.4401 0.058 Uiso 1 1 calc R . . . .
C36_1 C 0.7071(6) 0.7282(4) 0.4702(2) 0.0449(15) Uani 1 1 d . . . . .
H36_1 H 0.6979 0.6840 0.4598 0.054 Uiso 1 1 calc R . . . .
C37_1 C 0.4465(6) 0.8533(4) 0.30746(19) 0.0454(16) Uani 1 1 d . . . . .
C38_1 C 0.3688(6) 0.8374(4) 0.2706(2) 0.0507(17) Uani 1 1 d . . . . .
H38_1 H 0.3610 0.7929 0.2608 0.061 Uiso 1 1 calc R . . . .
C39_1 C 0.3033(7) 0.8874(4) 0.2484(2) 0.059(2) Uani 1 1 d . . . . .
H39_1 H 0.2503 0.8765 0.2235 0.070 Uiso 1 1 calc R . . . .
C40_1 C 0.3135(7) 0.9526(4) 0.2619(2) 0.062(2) Uani 1 1 d . . . . .
C41_1 C 0.3934(7) 0.9684(4) 0.2978(2) 0.060(2) Uani 1 1 d . . . . .
H41_1 H 0.4033 1.0132 0.3068 0.072 Uiso 1 1 calc R . . . .
C42_1 C 0.4586(7) 0.9188(4) 0.3206(2) 0.0574(19) Uani 1 1 d . . . . .
H42_1 H 0.5120 0.9298 0.3455 0.069 Uiso 1 1 calc R . . . .
C43_1 C 0.4029(8) 0.4222(4) 0.3036(3) 0.067(2) Uani 1 1 d . . . . .
H43A_1 H 0.3674 0.4187 0.2727 0.080 Uiso 1 1 calc R . . . .
H43B_1 H 0.4716 0.3900 0.3068 0.080 Uiso 1 1 calc R . . . .
C44_1 C 0.1871(6) 0.4207(3) 0.3332(2) 0.0498(17) Uani 1 1 d . . . . .
H44_1 H 0.1439 0.4435 0.3097 0.060 Uiso 1 1 calc R . . . .
C45_1 C 0.1389(7) 0.3966(3) 0.3714(2) 0.0477(16) Uani 1 1 d . . . . .
C46_1 C 0.0101(8) 0.3926(4) 0.3869(3) 0.069(2) Uani 1 1 d . . . . .
H46A_1 H -0.0304 0.3531 0.3735 0.083 Uiso 1 1 calc R . . . .
H46B_1 H 0.0123 0.3869 0.4199 0.083 Uiso 1 1 calc R . . . .
C47_1 C 0.8326(6) 0.8173(4) 0.5739(2) 0.0526(18) Uani 1 1 d . . . . .
H47A_1 H 0.8902 0.7807 0.5815 0.063 Uiso 1 1 calc R . . . .
H47B_1 H 0.8818 0.8585 0.5724 0.063 Uiso 1 1 calc R . . . .
C48_1 C 0.6483(6) 0.7841(4) 0.6199(2) 0.0453(16) Uani 1 1 d . . . . .
H48_1 H 0.6195 0.7464 0.6037 0.054 Uiso 1 1 calc R . . . .
C49_1 C 0.6028(6) 0.8090(4) 0.65857(19) 0.0535(18) Uani 1 1 d . U . . .
C50_1 C 0.4959(11) 0.7953(5) 0.6879(3) 0.044(2) Uani 0.691(10) 1 d D U P A 1
H50A_1 H 0.5265 0.7871 0.7191 0.052 Uiso 0.691(10) 1 calc R . P A 1
H50B_1 H 0.4397 0.8339 0.6880 0.052 Uiso 0.691(10) 1 calc R . P A 1
C50A_1 C 0.5240(17) 0.7632(14) 0.6879(7) 0.040(4) Uani 0.309(10) 1 d D U P A 2
H50C_1 H 0.5237 0.7171 0.6769 0.048 Uiso 0.309(10) 1 calc R . P A 2
H50D_1 H 0.5525 0.7642 0.7198 0.048 Uiso 0.309(10) 1 calc R . P A 2
C51_1 C 0.2374(8) 1.0066(5) 0.2389(3) 0.075(3) Uani 1 1 d . . . . .
H51A_1 H 0.2793 1.0496 0.2437 0.090 Uiso 1 1 calc R . . . .
H51B_1 H 0.2321 0.9980 0.2062 0.090 Uiso 1 1 calc R . . . .
C52_1 C 0.0686(8) 1.0437(4) 0.2906(3) 0.063(2) Uani 1 1 d . . . . .
H52_1 H 0.1127 1.0745 0.3091 0.076 Uiso 1 1 calc R . . . .
C53_1 C -0.0543(8) 1.0249(4) 0.2938(2) 0.060(2) Uani 1 1 d . . . . .
C54_1 C -0.1501(10) 1.0471(5) 0.3246(3) 0.083(3) Uani 1 1 d . . . . .
H54A_1 H -0.1748 1.0930 0.3169 0.099 Uiso 1 1 calc R . . . .
H54B_1 H -0.2242 1.0187 0.3207 0.099 Uiso 1 1 calc R . . . .
N1_1 N 0.0848(4) 0.8127(3) 0.49810(15) 0.0377(12) Uani 1 1 d . . . . .
N2_1 N -0.0087(4) 0.7494(3) 0.43829(15) 0.0376(12) Uani 1 1 d . . . . .
N3_1 N 0.0838(4) 0.6946(3) 0.50241(16) 0.0397(12) Uani 1 1 d . . . . .
N4_1 N 0.5666(5) 0.8172(3) 0.37327(16) 0.0444(13) Uani 1 1 d . . . . .
N5_1 N 0.6082(5) 0.7026(3) 0.38429(16) 0.0431(13) Uani 1 1 d . . . . .
N6_1 N 0.5010(5) 0.7386(3) 0.31738(17) 0.0466(13) Uani 1 1 d . . . . .
N7_1 N 0.3073(5) 0.4056(3) 0.33550(18) 0.0486(14) Uani 1 1 d . . . . .
N8_1 N 0.3369(7) 0.3750(4) 0.3740(2) 0.079(2) Uani 1 1 d . . . . .
N9_1 N 0.2331(8) 0.3697(4) 0.3955(2) 0.081(2) Uani 1 1 d . . . . .
N10_1 N 0.1124(6) 1.0099(3) 0.25614(19) 0.0594(17) Uani 1 1 d . . . . .
N11_1 N 0.0221(7) 0.9707(4) 0.2382(2) 0.073(2) Uani 1 1 d . . . . .
N12_1 N -0.0798(7) 0.9801(4) 0.2614(2) 0.073(2) Uani 1 1 d . . . . .
N13_1 N 0.7417(5) 0.8238(3) 0.60982(16) 0.0429(13) Uani 1 1 d . . . . .
N14_1 N 0.7575(6) 0.8714(3) 0.64037(18) 0.0578(16) Uani 1 1 d . . . . .
N15_1 N 0.6715(6) 0.8628(3) 0.6706(2) 0.0660(18) Uani 1 1 d . . . . .
O1_1 O -0.1073(6) 1.0448(3) 0.37057(17) 0.0788(18) Uani 1 1 d . . . . .
O2_1 O -0.0630(5) 0.4502(3) 0.37543(18) 0.0657(14) Uani 1 1 d . . . . .
O3_1 O 0.4303(5) 0.7384(3) 0.67119(18) 0.0406(18) Uani 0.691(10) 1 d D U P A 1
O3A_1 O 0.4062(13) 0.7938(7) 0.6814(4) 0.040(4) Uani 0.309(10) 1 d D U P A 2
C1_2 C -0.0800(7) 0.7965(5) 0.2498(3) 0.069(2) Uani 1 1 d . . . . .
H1A_2 H -0.0555 0.8402 0.2382 0.083 Uiso 1 1 calc R . . . .
H1B_2 H -0.0156 0.7815 0.2719 0.083 Uiso 1 1 calc R . . . .
Cl1_2 Cl -0.2266(2) 0.80227(13) 0.27576(8) 0.0819(7) Uani 1 1 d . . . . .
C2_2 C -0.0926(8) 0.7486(5) 0.2126(3) 0.074(2) Uani 1 1 d . . . . .
H2A_2 H -0.1563 0.7642 0.1904 0.089 Uiso 1 1 calc R . . . .
H2B_2 H -0.1196 0.7053 0.2243 0.089 Uiso 1 1 calc R . . . .
Cl2_2 Cl 0.0536(3) 0.73951(13) 0.18603(8) 0.0900(8) Uani 1 1 d . . . . .
C1_4 C 0.4275(9) 0.5541(4) 0.5419(3) 0.071(2) Uani 1 1 d . . . . .
H1_4 H 0.4444 0.5916 0.5602 0.085 Uiso 1 1 calc R . . . .
C2_4 C 0.5193(7) 0.5284(4) 0.5125(2) 0.0556(18) Uani 1 1 d . . . . .
C3_4 C 0.3124(8) 0.5219(5) 0.5426(4) 0.081(3) Uani 1 1 d . . . . .
H3_4 H 0.2494 0.5399 0.5605 0.097 Uiso 1 1 calc R . . . .
C4_4 C 0.2904(7) 0.4719(5) 0.5214(2) 0.062(2) Uani 1 1 d . . . . .
H4_4 H 0.2119 0.4520 0.5254 0.074 Uiso 1 1 calc R . . . .
C5_4 C 0.3660(8) 0.4414(4) 0.4924(3) 0.072(2) Uani 1 1 d . . . . .
H5_4 H 0.3424 0.4023 0.4767 0.086 Uiso 1 1 calc R . . . .
C1_5 C 0.2892(8) 0.7657(6) 0.4111(3) 0.0811(12) Uani 0.850(5) 1 d D U P B 1
H1_5 H 0.2660 0.8092 0.4022 0.097 Uiso 0.850(5) 1 calc R . P B 1
C2_5 C 0.3568(8) 0.7584(5) 0.4508(3) 0.0811(12) Uani 0.850(5) 1 d D U P B 1
H2_5 H 0.3829 0.7955 0.4681 0.097 Uiso 0.850(5) 1 calc R . P B 1
C3_5 C 0.3855(8) 0.6931(5) 0.4646(3) 0.0811(12) Uani 0.850(5) 1 d D U P B 1
H3_5 H 0.4311 0.6853 0.4919 0.097 Uiso 0.850(5) 1 calc R . P B 1
C4_5 C 0.3459(8) 0.6398(5) 0.4374(3) 0.0811(12) Uani 0.850(5) 1 d D U P B 1
H4_5 H 0.3629 0.5956 0.4463 0.097 Uiso 0.850(5) 1 calc R . P B 1
C5_5 C 0.2809(8) 0.6533(5) 0.3972(3) 0.0811(12) Uani 0.850(5) 1 d D U P B 1
C6_5 C 0.2557(9) 0.7182(5) 0.3854(3) 0.0811(12) Uani 0.850(5) 1 d D U P B 1
C7_5 C 0.1849(8) 0.7267(5) 0.3448(3) 0.0811(12) Uani 0.850(5) 1 d D U P B 1
H7_5 H 0.1628 0.7706 0.3366 0.097 Uiso 0.850(5) 1 calc R . P B 1
C8_5 C 0.1443(8) 0.6749(5) 0.3154(3) 0.0811(12) Uani 0.850(5) 1 d D . P B 1
H8_5 H 0.0995 0.6835 0.2880 0.097 Uiso 0.850(5) 1 calc R . P B 1
C9_5 C 0.1741(8) 0.6124(5) 0.3290(3) 0.0811(12) Uani 0.850(5) 1 d D U P B 1
H9_5 H 0.1486 0.5758 0.3110 0.097 Uiso 0.850(5) 1 calc R . P B 1
C10_5 C 0.2406(8) 0.6015(6) 0.3686(3) 0.0811(12) Uani 0.850(5) 1 d D U P B 1
H10_5 H 0.2601 0.5573 0.3769 0.097 Uiso 0.850(5) 1 calc R . P B 1
C1A_5 C 0.277(3) 0.7287(13) 0.4047(10) 0.0811(12) Uani 0.150(5) 1 d . . P B 2
H1A_5 H 0.3061 0.7727 0.4013 0.097 Uiso 0.150(5) 1 calc R . P B 2
C2A_5 C 0.293(2) 0.6967(17) 0.4457(9) 0.0811(12) Uani 0.150(5) 1 d G . P B 2
H2A_5 H 0.3319 0.7189 0.4704 0.097 Uiso 0.150(5) 1 calc R . P B 2
C3A_5 C 0.250(2) 0.6324(17) 0.4506(8) 0.0811(12) Uani 0.150(5) 1 d G . P B 2
H3A_5 H 0.2608 0.6105 0.4787 0.097 Uiso 0.150(5) 1 calc DR . P B 2
C4A_5 C 0.193(2) 0.6000(13) 0.4145(9) 0.0811(12) Uani 0.150(5) 1 d G . P B 2
H4A_5 H 0.1641 0.5560 0.4179 0.097 Uiso 0.150(5) 1 calc R . P B 2
C5A_5 C 0.1776(16) 0.6319(12) 0.3735(8) 0.0811(12) Uani 0.150(5) 1 d G . P B 2
C6A_5 C 0.2198(19) 0.6963(12) 0.3686(8) 0.0811(12) Uani 0.150(5) 1 d G . P B 2
C7A_5 C 0.205(3) 0.7283(14) 0.3275(9) 0.0811(12) Uani 0.150(5) 1 d G . P B 2
H7A_5 H 0.2334 0.7723 0.3242 0.097 Uiso 0.150(5) 1 calc R . P B 2
C8A_5 C 0.147(3) 0.6958(18) 0.2914(8) 0.0811(12) Uani 0.150(5) 1 d G . P B 2
H8A_5 H 0.1366 0.7177 0.2634 0.097 Uiso 0.150(5) 1 calc R . P B 2
C9A_5 C 0.105(3) 0.6315(18) 0.2964(8) 0.0811(12) Uani 0.150(5) 1 d G . P B 2
H9A_5 H 0.0655 0.6093 0.2717 0.097 Uiso 0.150(5) 1 calc R . P B 2
C10A_5 C 0.120(2) 0.5995(14) 0.3374(9) 0.0811(12) Uani 0.150(5) 1 d G . P B 2
H10A_5 H 0.0913 0.5555 0.3408 0.097 Uiso 0.150(5) 1 calc R . P B 2
C1_3 C 0.4567(11) 1.0318(6) 0.4204(3) 0.084(3) Uani 0.825(6) 1 d D U P C 1
H1_3 H 0.4563 1.0512 0.3914 0.101 Uiso 0.825(6) 1 calc R . P C 1
C2_3 C 0.363(2) 0.9823(11) 0.4292(7) 0.109(8) Uani 0.825(6) 1 d D U P C 1
H2_3 H 0.3041 0.9698 0.4065 0.131 Uiso 0.825(6) 1 calc R . P C 1
C3_3 C 0.3625(11) 0.9526(7) 0.4730(4) 0.086(3) Uani 0.825(6) 1 d D U P C 1
H3_3 H 0.3044 0.9194 0.4803 0.104 Uiso 0.825(6) 1 calc R . P C 1
C4_3 C 0.4539(9) 0.9761(6) 0.5049(3) 0.074(3) Uani 0.825(6) 1 d D U P C 1
C5_3 C 0.4569(12) 0.9483(7) 0.5496(4) 0.095(4) Uani 0.825(6) 1 d D U P C 1
H5_3 H 0.3976 0.9160 0.5575 0.114 Uiso 0.825(6) 1 calc R . P C 1
C1B_3 C 0.397(3) 0.9197(17) 0.4970(11) 0.042(6) Uani 0.175(6) 1 d D U P C 2
H1BA_3 H 0.4849 0.9344 0.4989 0.050 Uiso 0.175(6) 1 calc R . P C 2
H1BB_3 H 0.3958 0.8741 0.5091 0.050 Uiso 0.175(6) 1 calc R . P C 2
C2B_3 C 0.361(4) 0.9155(16) 0.4487(12) 0.059(8) Uani 0.175(6) 1 d D U P C 2
H2BA_3 H 0.2805 0.8924 0.4451 0.071 Uiso 0.175(6) 1 calc R . P C 2
H2BB_3 H 0.4237 0.8896 0.4327 0.071 Uiso 0.175(6) 1 calc R . P C 2
Cl1_3 Cl 0.349(3) 0.9932(9) 0.4258(7) 0.072(6) Uani 0.175(6) 1 d D U P C 2
Cl2_3 Cl 0.3142(10) 0.9703(5) 0.5341(3) 0.056(4) Uani 0.175(6) 1 d D U P C 2

loop_
_atom_site_aniso_label
_atom_site_aniso_U_11
_atom_site_aniso_U_22
_atom_site_aniso_U_33
_atom_site_aniso_U_23
_atom_site_aniso_U_13
_atom_site_aniso_U_12
C1_1 0.035(3) 0.051(4) 0.024(3) 0.003(3) 0.006(2) 0.003(3)
C2_1 0.036(3) 0.049(4) 0.032(3) 0.002(3) 0.007(2) -0.005(3)
C3_1 0.030(3) 0.048(4) 0.025(3) 0.006(3) 0.007(2) 0.002(3)
C4_1 0.042(3) 0.051(4) 0.022(3) 0.002(3) 0.001(2) 0.004(3)
C5_1 0.073(5) 0.049(4) 0.026(3) 0.002(3) 0.000(3) 0.002(3)
C6_1 0.096(6) 0.047(4) 0.032(3) -0.002(3) 0.001(3) 0.003(4)
C7_1 0.078(5) 0.064(5) 0.034(3) 0.015(3) 0.009(3) 0.017(4)
C8_1 0.067(5) 0.070(5) 0.030(3) 0.008(3) -0.006(3) 0.008(4)
C9_1 0.052(4) 0.065(5) 0.028(3) 0.003(3) -0.003(3) 0.003(3)
C10_1 0.033(3) 0.060(4) 0.029(3) 0.007(2) 0.001(2) -0.004(2)
C11_1 0.043(6) 0.058(5) 0.026(5) 0.005(4) -0.009(4) -0.007(4)
C12_1 0.047(5) 0.048(5) 0.026(4) 0.002(3) -0.007(3) -0.006(4)
C13_1 0.037(4) 0.049(5) 0.022(4) 0.003(4) -0.002(3) -0.003(4)
C14_1 0.038(5) 0.051(5) 0.031(4) 0.002(4) -0.009(4) -0.002(4)
C15_1 0.034(6) 0.058(6) 0.033(5) 0.008(4) -0.004(4) 0.002(4)
C11A_1 0.044(10) 0.053(8) 0.020(7) -0.004(6) -0.003(6) -0.001(6)
C12A_1 0.037(8) 0.042(8) 0.019(6) -0.005(6) -0.002(6) 0.005(6)
C13A_1 0.044(8) 0.042(8) 0.025(6) -0.008(6) -0.003(6) 0.008(6)
C14A_1 0.041(9) 0.044(8) 0.027(7) -0.007(5) -0.006(6) 0.008(6)
C15A_1 0.030(10) 0.055(7) 0.026(7) 0.000(5) 0.002(7) -0.005(6)
C16_1 0.033(3) 0.053(4) 0.039(3) -0.006(3) 0.010(3) -0.010(3)
C17_1 0.038(3) 0.065(5) 0.041(3) -0.007(3) 0.003(3) -0.008(3)
C18_1 0.044(4) 0.071(5) 0.051(4) -0.019(4) 0.012(3) -0.002(4)
C19_1 0.048(4) 0.059(5) 0.048(4) -0.013(3) 0.014(3) -0.017(3)
C20_1 0.055(4) 0.052(5) 0.049(4) 0.005(3) 0.015(3) -0.001(3)
C21_1 0.053(4) 0.045(4) 0.040(3) -0.004(3) 0.010(3) -0.001(3)
C22_1 0.033(3) 0.059(4) 0.034(3) 0.004(3) 0.006(2) -0.001(3)
C23_1 0.031(3) 0.066(5) 0.032(3) -0.009(3) 0.005(2) -0.005(3)
C24_1 0.039(3) 0.066(5) 0.026(3) 0.004(3) 0.003(2) -0.008(3)
C25_1 0.036(3) 0.070(5) 0.046(4) -0.014(3) 0.008(3) -0.010(3)
C26_1 0.055(4) 0.063(5) 0.049(4) -0.015(4) -0.007(3) 0.003(4)
C27_1 0.054(4) 0.064(5) 0.060(5) -0.015(4) 0.000(4) 0.001(4)
C28_1 0.051(4) 0.072(5) 0.050(4) -0.021(4) 0.011(3) -0.007(4)
C29_1 0.058(5) 0.090(6) 0.045(4) -0.014(4) 0.008(3) -0.022(4)
C30_1 0.056(4) 0.072(5) 0.039(4) -0.006(3) 0.001(3) -0.008(4)
C31_1 0.035(3) 0.055(4) 0.031(3) -0.002(3) 0.000(2) -0.004(3)
C33_1 0.047(4) 0.056(4) 0.035(3) -0.005(3) 0.001(3) -0.010(3)
C34_1 0.035(3) 0.074(5) 0.034(3) 0.007(3) -0.004(3) -0.005(3)
C35_1 0.041(3) 0.069(5) 0.033(3) 0.012(3) 0.004(3) 0.005(3)
C32_1 0.046(4) 0.062(5) 0.036(3) 0.004(3) -0.003(3) -0.005(3)
C36_1 0.039(3) 0.061(4) 0.035(3) 0.000(3) 0.003(3) 0.005(3)
C37_1 0.050(4) 0.062(5) 0.024(3) 0.005(3) 0.000(3) -0.009(3)
C38_1 0.055(4) 0.067(5) 0.030(3) 0.003(3) 0.001(3) -0.009(3)
C39_1 0.063(5) 0.083(6) 0.029(3) 0.014(3) -0.004(3) -0.005(4)
C40_1 0.063(5) 0.075(6) 0.046(4) 0.034(4) -0.004(3) -0.010(4)
C41_1 0.075(5) 0.060(5) 0.044(4) 0.013(3) -0.005(4) -0.012(4)
C42_1 0.062(5) 0.070(5) 0.040(4) 0.006(3) -0.004(3) -0.008(4)
C43_1 0.069(5) 0.076(6) 0.057(5) -0.032(4) 0.014(4) -0.007(4)
C44_1 0.050(4) 0.054(4) 0.045(4) 0.014(3) -0.003(3) 0.000(3)
C45_1 0.066(4) 0.040(4) 0.037(3) -0.004(3) 0.004(3) 0.002(3)
C46_1 0.083(6) 0.050(5) 0.075(5) -0.013(4) 0.030(4) -0.010(4)
C47_1 0.038(3) 0.083(5) 0.037(3) 0.006(3) -0.003(3) -0.010(3)
C48_1 0.047(4) 0.059(4) 0.030(3) 0.003(3) -0.007(3) -0.014(3)
C49_1 0.051(3) 0.087(5) 0.022(3) -0.002(3) -0.006(2) -0.024(3)
C50_1 0.049(5) 0.056(6) 0.026(4) 0.000(4) -0.008(4) -0.009(4)
C50A_1 0.039(7) 0.063(9) 0.018(7) -0.006(7) 0.002(5) 0.006(6)
C51_1 0.071(5) 0.100(7) 0.053(5) 0.037(5) -0.008(4) -0.014(5)
C52_1 0.096(6) 0.039(4) 0.052(4) 0.009(3) -0.032(4) -0.011(4)
C53_1 0.080(5) 0.064(5) 0.036(4) 0.015(3) -0.020(4) -0.013(4)
C54_1 0.116(8) 0.083(7) 0.048(5) 0.019(4) -0.009(5) 0.024(6)
N1_1 0.035(3) 0.053(3) 0.025(2) -0.003(2) 0.0013(19) -0.001(2)
N2_1 0.035(3) 0.049(3) 0.029(2) 0.003(2) 0.004(2) -0.001(2)
N3_1 0.039(3) 0.050(3) 0.030(2) 0.004(2) 0.006(2) 0.004(2)
N4_1 0.041(3) 0.061(4) 0.030(3) -0.001(2) 0.002(2) -0.005(3)
N5_1 0.040(3) 0.057(4) 0.031(3) -0.006(2) 0.001(2) -0.001(2)
N6_1 0.047(3) 0.058(4) 0.035(3) 0.001(3) 0.001(2) -0.005(3)
N7_1 0.055(3) 0.051(4) 0.039(3) -0.006(2) -0.001(2) 0.000(3)
N8_1 0.088(5) 0.081(5) 0.067(4) 0.021(4) -0.012(4) 0.035(4)
N9_1 0.114(6) 0.085(5) 0.043(4) 0.019(3) 0.003(4) 0.015(5)
N10_1 0.067(4) 0.068(4) 0.042(3) 0.014(3) -0.024(3) -0.016(3)
N11_1 0.083(5) 0.097(5) 0.039(3) -0.002(3) -0.011(3) -0.031(4)
N12_1 0.071(4) 0.103(6) 0.045(4) 0.000(4) -0.010(3) -0.022(4)
N13_1 0.046(3) 0.053(3) 0.030(3) 0.001(2) -0.005(2) -0.005(3)
N14_1 0.067(4) 0.068(4) 0.037(3) 0.002(3) -0.006(3) -0.018(3)
N15_1 0.075(4) 0.081(5) 0.041(3) -0.016(3) -0.001(3) -0.019(4)
O1_1 0.131(5) 0.062(4) 0.043(3) 0.011(2) -0.006(3) 0.023(3)
O2_1 0.065(3) 0.059(3) 0.074(3) -0.021(3) 0.020(3) -0.013(3)
O3_1 0.042(3) 0.055(4) 0.025(3) 0.002(2) -0.005(2) -0.003(3)
O3A_1 0.039(6) 0.054(8) 0.026(5) -0.008(5) -0.001(4) 0.000(5)
C1_2 0.058(5) 0.092(6) 0.056(5) -0.001(4) 0.002(4) 0.008(4)
Cl1_2 0.0658(13) 0.1085(19) 0.0727(14) 0.0055(12) 0.0194(11) 0.0109(12)
C2_2 0.088(6) 0.075(6) 0.059(5) 0.001(4) -0.003(4) -0.004(5)
Cl2_2 0.1097(19) 0.0948(18) 0.0677(14) 0.0144(12) 0.0349(13) 0.0328(14)
C1_4 0.095(7) 0.064(5) 0.056(5) 0.005(4) 0.009(4) 0.017(5)
C2_4 0.053(4) 0.077(5) 0.037(4) 0.010(3) 0.009(3) 0.002(4)
C3_4 0.056(5) 0.071(6) 0.117(8) 0.037(6) 0.037(5) 0.015(5)
C4_4 0.052(4) 0.086(7) 0.048(4) 0.015(4) 0.011(3) 0.020(4)
C5_4 0.072(5) 0.072(6) 0.070(5) 0.017(4) -0.010(4) -0.004(4)
C1_5 0.0443(17) 0.117(3) 0.084(3) 0.037(2) 0.0291(16) 0.0223(18)
C2_5 0.0443(17) 0.117(3) 0.084(3) 0.037(2) 0.0291(16) 0.0223(18)
C3_5 0.0443(17) 0.117(3) 0.084(3) 0.037(2) 0.0291(16) 0.0223(18)
C4_5 0.0443(17) 0.117(3) 0.084(3) 0.037(2) 0.0291(16) 0.0223(18)
C5_5 0.0443(17) 0.117(3) 0.084(3) 0.037(2) 0.0291(16) 0.0223(18)
C6_5 0.0443(17) 0.117(3) 0.084(3) 0.037(2) 0.0291(16) 0.0223(18)
C7_5 0.0443(17) 0.117(3) 0.084(3) 0.037(2) 0.0291(16) 0.0223(18)
C8_5 0.0443(17) 0.117(3) 0.084(3) 0.037(2) 0.0291(16) 0.0223(18)
C9_5 0.0443(17) 0.117(3) 0.084(3) 0.037(2) 0.0291(16) 0.0223(18)
C10_5 0.0443(17) 0.117(3) 0.084(3) 0.037(2) 0.0291(16) 0.0223(18)
C1A_5 0.0443(17) 0.117(3) 0.084(3) 0.037(2) 0.0291(16) 0.0223(18)
C2A_5 0.0443(17) 0.117(3) 0.084(3) 0.037(2) 0.0291(16) 0.0223(18)
C3A_5 0.0443(17) 0.117(3) 0.084(3) 0.037(2) 0.0291(16) 0.0223(18)
C4A_5 0.0443(17) 0.117(3) 0.084(3) 0.037(2) 0.0291(16) 0.0223(18)
C5A_5 0.0443(17) 0.117(3) 0.084(3) 0.037(2) 0.0291(16) 0.0223(18)
C6A_5 0.0443(17) 0.117(3) 0.084(3) 0.037(2) 0.0291(16) 0.0223(18)
C7A_5 0.0443(17) 0.117(3) 0.084(3) 0.037(2) 0.0291(16) 0.0223(18)
C8A_5 0.0443(17) 0.117(3) 0.084(3) 0.037(2) 0.0291(16) 0.0223(18)
C9A_5 0.0443(17) 0.117(3) 0.084(3) 0.037(2) 0.0291(16) 0.0223(18)
C10A_5 0.0443(17) 0.117(3) 0.084(3) 0.037(2) 0.0291(16) 0.0223(18)
C1_3 0.089(7) 0.119(9) 0.042(5) 0.006(5) -0.009(5) -0.001(7)
C2_3 0.098(12) 0.154(15) 0.073(8) 0.000(8) -0.011(7) -0.020(11)
C3_3 0.078(6) 0.107(8) 0.074(5) -0.018(5) 0.003(5) 0.006(6)
C4_3 0.069(6) 0.089(8) 0.063(5) 0.000(4) 0.006(4) 0.006(5)
C5_3 0.099(9) 0.103(9) 0.084(6) 0.019(6) 0.006(6) -0.006(7)
C1B_3 0.041(13) 0.034(12) 0.052(10) -0.011(8) 0.017(9) -0.020(10)
C2B_3 0.07(2) 0.052(11) 0.058(10) -0.022(8) 0.008(10) 0.010(10)
Cl1_3 0.104(14) 0.058(8) 0.054(8) -0.017(6) 0.010(8) 0.016(8)
Cl2_3 0.072(7) 0.034(5) 0.063(6) -0.003(4) 0.021(5) -0.015(4)

loop_
_atom_type_symbol
_atom_type_description
_atom_type_scat_dispersion_real
_atom_type_scat_dispersion_imag
_atom_type_scat_source
C C 0.0033 0.0016 'International Tables Vol C Tables 4.2.6.8 and 6.1.1.4'
H H 0.0000 0.0000 'International Tables Vol C Tables 4.2.6.8 and 6.1.1.4'
Cl Cl 0.1484 0.1585 'International Tables Vol C Tables 4.2.6.8 and 6.1.1.4'
N N 0.0061 0.0033 'International Tables Vol C Tables 4.2.6.8 and 6.1.1.4'
O O 0.0106 0.0060 'International Tables Vol C Tables 4.2.6.8 and 6.1.1.4'

loop_
_geom_angle_atom_site_label_1
_geom_angle_atom_site_label_2
_geom_angle_atom_site_label_3
_geom_angle
_geom_angle_site_symmetry_1
_geom_angle_site_symmetry_3
N1_1 C1_1 N2_1 125.1(5) . .
N1_1 C1_1 C4_1 117.5(5) . .
N2_1 C1_1 C4_1 117.4(5) . .
N2_1 C2_1 N3_1 124.9(6) . .
N2_1 C2_1 C16_1 118.4(5) . .
N3_1 C2_1 C16_1 116.6(5) . .
N1_1 C3_1 N3_1 125.3(5) . .
N1_1 C3_1 C10_1 118.6(5) . .
N3_1 C3_1 C10_1 116.0(5) . .
C9_1 C4_1 C5_1 118.9(6) . .
C9_1 C4_1 C1_1 120.0(6) . .
C5_1 C4_1 C1_1 121.1(5) . .
C6_1 C5_1 C4_1 121.0(6) . .
C6_1 C5_1 H5_1 119.5 . .
C4_1 C5_1 H5_1 119.5 . .
C5_1 C6_1 C7_1 119.7(7) . .
C5_1 C6_1 H6_1 120.2 . .
C7_1 C6_1 H6_1 120.2 . .
C8_1 C7_1 O1_1 125.4(6) . .
C8_1 C7_1 C6_1 120.2(6) . .
O1_1 C7_1 C6_1 114.4(7) . .
C7_1 C8_1 C9_1 120.5(6) . .
C7_1 C8_1 H8_1 119.8 . .
C9_1 C8_1 H8_1 119.8 . .
C8_1 C9_1 C4_1 119.8(7) . .
C8_1 C9_1 H9_1 120.1 . .
C4_1 C9_1 H9_1 120.1 . .
C15_1 C10_1 C11_1 121.1(8) . .
C15_1 C10_1 C3_1 123.9(7) . .
C11A_1 C10_1 C3_1 133.7(13) . .
C11_1 C10_1 C3_1 114.6(7) . .
C11A_1 C10_1 C15A_1 111.5(16) . .
C3_1 C10_1 C15A_1 114.8(11) . .
C12_1 C11_1 C10_1 118.1(10) . .
C12_1 C11_1 H11_1 121.0 . .
C10_1 C11_1 H11_1 121.0 . .
C11_1 C12_1 C13_1 119.8(10) . .
C11_1 C12_1 H12_1 120.1 . .
C13_1 C12_1 H12_1 120.1 . .
O3_1 C13_1 C14_1 126.3(12) . .
O3_1 C13_1 C12_1 114.0(10) . .
C14_1 C13_1 C12_1 119.7(9) . .
C13_1 C14_1 C15_1 119.7(11) . .
C13_1 C14_1 H14_1 120.2 . .
C15_1 C14_1 H14_1 120.2 . .
C10_1 C15_1 C14_1 121.6(11) . .
C10_1 C15_1 H15_1 119.2 . .
C14_1 C15_1 H15_1 119.2 . .
C10_1 C11A_1 C12A_1 127(2) . .
C10_1 C11A_1 H11A_1 116.6 . .
C12A_1 C11A_1 H11A_1 116.6 . .
C13A_1 C12A_1 C11A_1 120(2) . .
C13A_1 C12A_1 H12A_1 119.8 . .
C11A_1 C12A_1 H12A_1 119.8 . .
O3A_1 C13A_1 C12A_1 122(2) . .
O3A_1 C13A_1 C14A_1 115(2) . .
C12A_1 C13A_1 C14A_1 121.8(19) . .
C13A_1 C14A_1 C15A_1 118(2) . .
C13A_1 C14A_1 H14A_1 121.2 . .
C15A_1 C14A_1 H14A_1 121.2 . .
C14A_1 C15A_1 C10_1 122(2) . .
C14A_1 C15A_1 H15A_1 119.1 . .
C10_1 C15A_1 H15A_1 119.1 . .
C21_1 C16_1 C17_1 117.9(6) . .
C21_1 C16_1 C2_1 121.9(6) . .
C17_1 C16_1 C2_1 120.2(6) . .
C18_1 C17_1 C16_1 119.9(7) . .
C18_1 C17_1 H17_1 120.1 . .
C16_1 C17_1 H17_1 120.1 . .
C19_1 C18_1 C17_1 120.5(7) . .
C19_1 C18_1 H18_1 119.8 . .
C17_1 C18_1 H18_1 119.8 . .
O2_1 C19_1 C18_1 115.7(6) . .
O2_1 C19_1 C20_1 124.1(7) . .
C18_1 C19_1 C20_1 120.2(7) . .
C21_1 C20_1 C19_1 118.6(7) . .
C21_1 C20_1 H20_1 120.7 . .
C19_1 C20_1 H20_1 120.7 . .
C20_1 C21_1 C16_1 122.9(6) . .
C20_1 C21_1 H21_1 118.5 . .
C16_1 C21_1 H21_1 118.5 . .
N4_1 C22_1 N5_1 125.9(6) . .
N4_1 C22_1 C31_1 117.2(6) . .
N5_1 C22_1 C31_1 116.8(6) . .
N6_1 C23_1 N5_1 124.9(6) . .
N6_1 C23_1 C25_1 117.8(6) . .
N5_1 C23_1 C25_1 117.2(6) . .
N6_1 C24_1 N4_1 124.0(6) . .
N6_1 C24_1 C37_1 118.0(5) . .
N4_1 C24_1 C37_1 117.9(6) . .
C26_1 C25_1 C30_1 119.3(7) . .
C26_1 C25_1 C23_1 120.8(6) . .
C30_1 C25_1 C23_1 119.4(7) . .
C25_1 C26_1 C27_1 120.7(7) . .
C25_1 C26_1 H26_1 119.6 . .
C27_1 C26_1 H26_1 119.6 . .
C26_1 C27_1 C28_1 119.8(8) . .
C26_1 C27_1 H27_1 120.1 . .
C28_1 C27_1 H27_1 120.1 . .
C29_1 C28_1 C27_1 119.2(7) . .
C29_1 C28_1 C43_1 121.3(7) . .
C27_1 C28_1 C43_1 119.2(8) . .
C28_1 C29_1 C30_1 121.0(7) . .
C28_1 C29_1 H29_1 119.5 . .
C30_1 C29_1 H29_1 119.5 . .
C29_1 C30_1 C25_1 119.9(7) . .
C29_1 C30_1 H30_1 120.1 . .
C25_1 C30_1 H30_1 120.1 . .
C32_1 C31_1 C36_1 119.2(6) . .
C32_1 C31_1 C22_1 121.4(6) . .
C36_1 C31_1 C22_1 119.4(6) . .
C34_1 C33_1 C32_1 119.8(6) . .
C34_1 C33_1 H33_1 120.1 . .
C32_1 C33_1 H33_1 120.1 . .
C35_1 C34_1 C33_1 121.0(6) . .
C35_1 C34_1 C47_1 119.2(6) . .
C33_1 C34_1 C47_1 119.7(7) . .
C34_1 C35_1 C36_1 119.0(6) . .
C34_1 C35_1 H35_1 120.5 . .
C36_1 C35_1 H35_1 120.5 . .
C31_1 C32_1 C33_1 119.9(6) . .
C31_1 C32_1 H32_1 120.1 . .
C33_1 C32_1 H32_1 120.1 . .
C35_1 C36_1 C31_1 121.1(7) . .
C35_1 C36_1 H36_1 119.5 . .
C31_1 C36_1 H36_1 119.5 . .
C42_1 C37_1 C38_1 119.5(6) . .
C42_1 C37_1 C24_1 120.4(6) . .
C38_1 C37_1 C24_1 120.0(6) . .
C39_1 C38_1 C37_1 119.3(7) . .
C39_1 C38_1 H38_1 120.3 . .
C37_1 C38_1 H38_1 120.3 . .
C40_1 C39_1 C38_1 121.5(7) . .
C40_1 C39_1 H39_1 119.3 . .
C38_1 C39_1 H39_1 119.3 . .
C39_1 C40_1 C41_1 119.0(7) . .
C39_1 C40_1 C51_1 121.3(7) . .
C41_1 C40_1 C51_1 119.6(8) . .
C40_1 C41_1 C42_1 120.1(8) . .
C40_1 C41_1 H41_1 120.0 . .
C42_1 C41_1 H41_1 120.0 . .
C37_1 C42_1 C41_1 120.6(7) . .
C37_1 C42_1 H42_1 119.7 . .
C41_1 C42_1 H42_1 119.7 . .
N7_1 C43_1 C28_1 112.1(6) . .
N7_1 C43_1 H43A_1 109.2 . .
C28_1 C43_1 H43A_1 109.2 . .
N7_1 C43_1 H43B_1 109.2 . .
C28_1 C43_1 H43B_1 109.2 . .
H43A_1 C43_1 H43B_1 107.9 . .
N7_1 C44_1 C45_1 106.0(6) . .
N7_1 C44_1 H44_1 127.0 . .
C45_1 C44_1 H44_1 127.0 . .
N9_1 C45_1 C44_1 106.9(7) . .
N9_1 C45_1 C46_1 120.8(7) . .
C44_1 C45_1 C46_1 132.2(7) . .
O2_1 C46_1 C45_1 113.1(6) . .
O2_1 C46_1 H46A_1 109.0 . .
C45_1 C46_1 H46A_1 109.0 . .
O2_1 C46_1 H46B_1 109.0 . .
C45_1 C46_1 H46B_1 109.0 . .
H46A_1 C46_1 H46B_1 107.8 . .
N13_1 C47_1 C34_1 112.8(5) . .
N13_1 C47_1 H47A_1 109.0 . .
C34_1 C47_1 H47A_1 109.0 . .
N13_1 C47_1 H47B_1 109.0 . .
C34_1 C47_1 H47B_1 109.0 . .
H47A_1 C47_1 H47B_1 107.8 . .
N13_1 C48_1 C49_1 105.4(6) . .
N13_1 C48_1 H48_1 127.3 . .
C49_1 C48_1 H48_1 127.3 . .
N15_1 C49_1 C48_1 108.1(6) . .
N15_1 C49_1 C50_1 114.7(6) . .
C48_1 C49_1 C50_1 137.0(7) . .
N15_1 C49_1 C50A_1 129.4(10) . .
C48_1 C49_1 C50A_1 118.5(11) . .
O3_1 C50_1 C49_1 109.1(8) . .
O3_1 C50_1 H50A_1 109.9 . .
C49_1 C50_1 H50A_1 109.9 . .
O3_1 C50_1 H50B_1 109.9 . .
C49_1 C50_1 H50B_1 109.9 . .
H50A_1 C50_1 H50B_1 108.3 . .
O3A_1 C50A_1 C49_1 99.7(16) . .
O3A_1 C50A_1 H50C_1 111.8 . .
C49_1 C50A_1 H50C_1 111.8 . .
O3A_1 C50A_1 H50D_1 111.8 . .
C49_1 C50A_1 H50D_1 111.8 . .
H50C_1 C50A_1 H50D_1 109.6 . .
N10_1 C51_1 C40_1 111.5(6) . .
N10_1 C51_1 H51A_1 109.3 . .
C40_1 C51_1 H51A_1 109.3 . .
N10_1 C51_1 H51B_1 109.3 . .
C40_1 C51_1 H51B_1 109.3 . .
H51A_1 C51_1 H51B_1 108.0 . .
N10_1 C52_1 C53_1 106.0(7) . .
N10_1 C52_1 H52_1 127.0 . .
C53_1 C52_1 H52_1 127.0 . .
N12_1 C53_1 C52_1 108.0(8) . .
N12_1 C53_1 C54_1 121.4(8) . .
C52_1 C53_1 C54_1 130.6(8) . .
O1_1 C54_1 C53_1 112.1(7) . .
O1_1 C54_1 H54A_1 109.2 . .
C53_1 C54_1 H54A_1 109.2 . .
O1_1 C54_1 H54B_1 109.2 . .
C53_1 C54_1 H54B_1 109.2 . .
H54A_1 C54_1 H54B_1 107.9 . .
C3_1 N1_1 C1_1 115.0(5) . .
C1_1 N2_1 C2_1 114.9(5) . .
C3_1 N3_1 C2_1 114.7(5) . .
C22_1 N4_1 C24_1 114.9(6) . .
C22_1 N5_1 C23_1 114.5(6) . .
C23_1 N6_1 C24_1 115.7(5) . .
N8_1 N7_1 C44_1 110.8(6) . .
N8_1 N7_1 C43_1 120.7(7) . .
C44_1 N7_1 C43_1 128.3(6) . .
N9_1 N8_1 N7_1 105.9(6) . .
N8_1 N9_1 C45_1 110.5(6) . .
C52_1 N10_1 N11_1 109.7(7) . .
C52_1 N10_1 C51_1 130.5(7) . .
N11_1 N10_1 C51_1 119.6(7) . .
N12_1 N11_1 N10_1 107.8(6) . .
N11_1 N12_1 C53_1 108.4(7) . .
N14_1 N13_1 C48_1 111.2(5) . .
N14_1 N13_1 C47_1 119.1(5) . .
C48_1 N13_1 C47_1 129.4(6) . .
N15_1 N14_1 N13_1 107.0(5) . .
N14_1 N15_1 C49_1 108.3(6) . .
C7_1 O1_1 C54_1 118.4(6) . .
C19_1 O2_1 C46_1 118.1(6) . .
C13_1 O3_1 C50_1 116.6(9) . .
C13A_1 O3A_1 C50A_1 117.4(16) . .
C2_2 C1_2 Cl1_2 107.9(6) . .
C2_2 C1_2 H1A_2 110.1 . .
Cl1_2 C1_2 H1A_2 110.1 . .
C2_2 C1_2 H1B_2 110.1 . .
Cl1_2 C1_2 H1B_2 110.1 . .
H1A_2 C1_2 H1B_2 108.4 . .
C1_2 C2_2 Cl2_2 109.7(6) . .
C1_2 C2_2 H2A_2 109.7 . .
Cl2_2 C2_2 H2A_2 109.7 . .
C1_2 C2_2 H2B_2 109.7 . .
Cl2_2 C2_2 H2B_2 109.7 . .
H2A_2 C2_2 H2B_2 108.2 . .
C3_4 C1_4 C2_4 118.0(9) . .
C3_4 C1_4 H1_4 121.0 . .
C2_4 C1_4 H1_4 121.0 . .
C5_4 C2_4 C2_4 123.0(9) 3_666 3_666
C5_4 C2_4 C1_4 122.6(8) 3_666 .
C2_4 C2_4 C1_4 114.4(8) 3_666 .
C4_4 C3_4 C1_4 122.4(9) . .
C4_4 C3_4 H3_4 118.8 . .
C1_4 C3_4 H3_4 118.8 . .
C3_4 C4_4 C5_4 127.0(9) . .
C3_4 C4_4 H4_4 116.5 . .
C5_4 C4_4 H4_4 116.5 . .
C4_4 C5_4 C2_4 115.0(9) . 3_666
C4_4 C5_4 H5_4 122.5 . .
C2_4 C5_4 H5_4 122.5 3_666 .
C6_5 C1_5 C2_5 124.5(11) . .
C6_5 C1_5 H1_5 117.7 . .
C2_5 C1_5 H1_5 117.7 . .
C1_5 C2_5 C3_5 117.1(10) . .
C1_5 C2_5 H2_5 121.5 . .
C3_5 C2_5 H2_5 121.5 . .
C4_5 C3_5 C2_5 119.2(9) . .
C4_5 C3_5 H3_5 120.4 . .
C2_5 C3_5 H3_5 120.4 . .
C5_5 C4_5 C3_5 118.7(9) . .
C5_5 C4_5 H4_5 120.7 . .
C3_5 C4_5 H4_5 120.7 . .
C6_5 C5_5 C4_5 119.5(9) . .
C6_5 C5_5 C10_5 119.7(8) . .
C4_5 C5_5 C10_5 120.8(9) . .
C1_5 C6_5 C5_5 120.9(10) . .
C1_5 C6_5 C7_5 123.7(9) . .
C5_5 C6_5 C7_5 115.3(9) . .
C6_5 C7_5 C8_5 125.5(9) . .
C6_5 C7_5 H7_5 117.2 . .
C8_5 C7_5 H7_5 117.2 . .
C9_5 C8_5 C7_5 115.7(9) . .
C9_5 C8_5 H8_5 122.2 . .
C7_5 C8_5 H8_5 122.2 . .
C8_5 C9_5 C10_5 120.9(10) . .
C8_5 C9_5 H9_5 119.5 . .
C10_5 C9_5 H9_5 119.5 . .
C9_5 C10_5 C5_5 122.8(9) . .
C9_5 C10_5 H10_5 118.6 . .
C5_5 C10_5 H10_5 118.6 . .
C2A_5 C1A_5 C6A_5 120.0 . .
C2A_5 C1A_5 H1A_5 120.0 . .
C6A_5 C1A_5 H1A_5 120.0 . .
C3A_5 C2A_5 C1A_5 120.0 . .
C3A_5 C2A_5 H2A_5 120.0 . .
C1A_5 C2A_5 H2A_5 120.0 . .
C2A_5 C3A_5 C4A_5 120.0 . .
C2A_5 C3A_5 H3A_5 120.0 . .
C4A_5 C3A_5 H3A_5 120.0 . .
C3A_5 C4A_5 C5A_5 120.0 . .
C3A_5 C4A_5 H4A_5 120.0 . .
C5A_5 C4A_5 H4A_5 120.0 . .
C6A_5 C5A_5 C4A_5 120.0 . .
C6A_5 C5A_5 C10A_5 120.0 . .
C4A_5 C5A_5 C10A_5 120.0 . .
C5A_5 C6A_5 C7A_5 120.0 . .
C5A_5 C6A_5 C1A_5 120.0 . .
C7A_5 C6A_5 C1A_5 120.0 . .
C8A_5 C7A_5 C6A_5 120.0 . .
C8A_5 C7A_5 H7A_5 120.0 . .
C6A_5 C7A_5 H7A_5 120.0 . .
C7A_5 C8A_5 C9A_5 120.0 . .
C7A_5 C8A_5 H8A_5 120.0 . .
C9A_5 C8A_5 H8A_5 120.0 . .
C10A_5 C9A_5 C8A_5 120.0 . .
C10A_5 C9A_5 H9A_5 120.0 . .
C8A_5 C9A_5 H9A_5 120.0 . .
C9A_5 C10A_5 C5A_5 120.0 . .
C9A_5 C10A_5 H10A_5 120.0 . .
C5A_5 C10A_5 H10A_5 120.0 . .
C5_3 C1_3 C2_3 124.1(14) 3_676 .
C5_3 C1_3 H1_3 117.9 3_676 .
C2_3 C1_3 H1_3 117.9 . .
C3_3 C2_3 C1_3 118.6(18) . .
C3_3 C2_3 H2_3 120.7 . .
C1_3 C2_3 H2_3 120.7 . .
C4_3 C3_3 C2_3 116.2(14) . .
C4_3 C3_3 H3_3 121.9 . .
C2_3 C3_3 H3_3 121.9 . .
C4_3 C4_3 C3_3 124.1(12) 3_676 .
C4_3 C4_3 C5_3 117.3(11) 3_676 .
C3_3 C4_3 C5_3 118.6(11) . .
C1_3 C5_3 C4_3 119.7(11) 3_676 .
C1_3 C5_3 H5_3 120.2 3_676 .
C4_3 C5_3 H5_3 120.2 . .
C2B_3 C1B_3 Cl2_3 121(3) . .
C2B_3 C1B_3 H1BA_3 107.1 . .
Cl2_3 C1B_3 H1BA_3 107.1 . .
C2B_3 C1B_3 H1BB_3 107.1 . .
Cl2_3 C1B_3 H1BB_3 107.1 . .
H1BA_3 C1B_3 H1BB_3 106.8 . .
C1B_3 C2B_3 Cl1_3 110(3) . .
C1B_3 C2B_3 H2BA_3 109.6 . .
Cl1_3 C2B_3 H2BA_3 109.6 . .
C1B_3 C2B_3 H2BB_3 109.6 . .
Cl1_3 C2B_3 H2BB_3 109.6 . .
H2BA_3 C2B_3 H2BB_3 108.1 . .

loop_
_geom_bond_atom_site_label_1
_geom_bond_atom_site_label_2
_geom_bond_distance
_geom_bond_site_symmetry_2
C1_1 N1_1 1.348(7) .
C1_1 N2_1 1.350(8) .
C1_1 C4_1 1.471(8) .
C2_1 N2_1 1.352(8) .
C2_1 N3_1 1.356(7) .
C2_1 C16_1 1.474(9) .
C3_1 N1_1 1.347(8) .
C3_1 N3_1 1.350(8) .
C3_1 C10_1 1.469(8) .
C4_1 C9_1 1.399(8) .
C4_1 C5_1 1.402(9) .
C5_1 C6_1 1.376(10) .
C5_1 H5_1 0.9500 .
C6_1 C7_1 1.401(10) .
C6_1 H6_1 0.9500 .
C7_1 C8_1 1.373(11) .
C7_1 O1_1 1.378(9) .
C8_1 C9_1 1.399(10) .
C8_1 H8_1 0.9500 .
C9_1 H9_1 0.9500 .
C10_1 C15_1 1.308(15) .
C10_1 C11A_1 1.34(3) .
C10_1 C11_1 1.458(14) .
C10_1 C15A_1 1.61(3) .
C11_1 C12_1 1.396(13) .
C11_1 H11_1 0.9500 .
C12_1 C13_1 1.410(15) .
C12_1 H12_1 0.9500 .
C13_1 O3_1 1.374(11) .
C13_1 C14_1 1.402(16) .
C14_1 C15_1 1.403(14) .
C14_1 H14_1 0.9500 .
C15_1 H15_1 0.9500 .
C11A_1 C12A_1 1.42(3) .
C11A_1 H11A_1 0.9500 .
C12A_1 C13A_1 1.39(3) .
C12A_1 H12A_1 0.9500 .
C13A_1 O3A_1 1.38(2) .
C13A_1 C14A_1 1.41(3) .
C14A_1 C15A_1 1.43(3) .
C14A_1 H14A_1 0.9500 .
C15A_1 H15A_1 0.9500 .
C16_1 C21_1 1.396(9) .
C16_1 C17_1 1.408(9) .
C17_1 C18_1 1.396(10) .
C17_1 H17_1 0.9500 .
C18_1 C19_1 1.384(10) .
C18_1 H18_1 0.9500 .
C19_1 O2_1 1.374(8) .
C19_1 C20_1 1.406(10) .
C20_1 C21_1 1.366(9) .
C20_1 H20_1 0.9500 .
C21_1 H21_1 0.9500 .
C22_1 N4_1 1.333(8) .
C22_1 N5_1 1.343(8) .
C22_1 C31_1 1.493(8) .
C23_1 N6_1 1.338(8) .
C23_1 N5_1 1.357(7) .
C23_1 C25_1 1.488(10) .
C24_1 N6_1 1.345(9) .
C24_1 N4_1 1.368(8) .
C24_1 C37_1 1.468(9) .
C25_1 C26_1 1.386(10) .
C25_1 C30_1 1.398(9) .
C26_1 C27_1 1.390(10) .
C26_1 H26_1 0.9500 .
C27_1 C28_1 1.407(10) .
C27_1 H27_1 0.9500 .
C28_1 C29_1 1.373(11) .
C28_1 C43_1 1.528(11) .
C29_1 C30_1 1.394(11) .
C29_1 H29_1 0.9500 .
C30_1 H30_1 0.9500 .
C31_1 C32_1 1.382(9) .
C31_1 C36_1 1.411(9) .
C33_1 C34_1 1.391(9) .
C33_1 C32_1 1.404(8) .
C33_1 H33_1 0.9500 .
C34_1 C35_1 1.379(10) .
C34_1 C47_1 1.538(8) .
C35_1 C36_1 1.388(9) .
C35_1 H35_1 0.9500 .
C32_1 H32_1 0.9500 .
C36_1 H36_1 0.9500 .
C37_1 C42_1 1.387(10) .
C37_1 C38_1 1.399(9) .
C38_1 C39_1 1.389(10) .
C38_1 H38_1 0.9500 .
C39_1 C40_1 1.382(11) .
C39_1 H39_1 0.9500 .
C40_1 C41_1 1.392(10) .
C40_1 C51_1 1.517(11) .
C41_1 C42_1 1.393(10) .
C41_1 H41_1 0.9500 .
C42_1 H42_1 0.9500 .
C43_1 N7_1 1.466(9) .
C43_1 H43A_1 0.9900 .
C43_1 H43B_1 0.9900 .
C44_1 N7_1 1.334(8) .
C44_1 C45_1 1.358(9) .
C44_1 H44_1 0.9500 .
C45_1 N9_1 1.341(10) .
C45_1 C46_1 1.483(10) .
C46_1 O2_1 1.443(10) .
C46_1 H46A_1 0.9900 .
C46_1 H46B_1 0.9900 .
C47_1 N13_1 1.483(8) .
C47_1 H47A_1 0.9900 .
C47_1 H47B_1 0.9900 .
C48_1 N13_1 1.333(8) .
C48_1 C49_1 1.365(9) .
C48_1 H48_1 0.9500 .
C49_1 N15_1 1.359(9) .
C49_1 C50_1 1.498(13) .
C49_1 C50A_1 1.55(3) .
C50_1 O3_1 1.432(10) .
C50_1 H50A_1 0.9900 .
C50_1 H50B_1 0.9900 .
C50A_1 O3A_1 1.422(16) .
C50A_1 H50C_1 0.9900 .
C50A_1 H50D_1 0.9900 .
C51_1 N10_1 1.462(10) .
C51_1 H51A_1 0.9900 .
C51_1 H51B_1 0.9900 .
C52_1 N10_1 1.335(10) .
C52_1 C53_1 1.387(11) .
C52_1 H52_1 0.9500 .
C53_1 N12_1 1.348(10) .
C53_1 C54_1 1.478(12) .
C54_1 O1_1 1.433(9) .
C54_1 H54A_1 0.9900 .
C54_1 H54B_1 0.9900 .
N7_1 N8_1 1.334(8) .
N8_1 N9_1 1.315(10) .
N10_1 N11_1 1.355(8) .
N11_1 N12_1 1.334(9) .
N13_1 N14_1 1.333(8) .
N14_1 N15_1 1.328(8) .
C1_2 C2_2 1.477(11) .
C1_2 Cl1_2 1.790(8) .
C1_2 H1A_2 0.9900 .
C1_2 H1B_2 0.9900 .
C2_2 Cl2_2 1.801(9) .
C2_2 H2A_2 0.9900 .
C2_2 H2B_2 0.9900 .
C1_4 C3_4 1.404(12) .
C1_4 C2_4 1.443(11) .
C1_4 H1_4 0.9500 .
C2_4 C5_4 1.393(11) 3_666
C2_4 C2_4 1.426(15) 3_666
C3_4 C4_4 1.214(12) .
C3_4 H3_4 0.9500 .
C4_4 C5_4 1.356(11) .
C4_4 H4_4 0.9500 .
C5_4 C2_4 1.393(11) 3_666
C5_4 H5_4 0.9500 .
C1_5 C6_5 1.273(10) .
C1_5 C2_5 1.379(10) .
C1_5 H1_5 0.9500 .
C2_5 C3_5 1.416(10) .
C2_5 H2_5 0.9500 .
C3_5 C4_5 1.406(11) .
C3_5 H3_5 0.9500 .
C4_5 C5_5 1.397(10) .
C4_5 H4_5 0.9500 .
C5_5 C6_5 1.385(10) .
C5_5 C10_5 1.413(10) .
C6_5 C7_5 1.421(10) .
C7_5 C8_5 1.428(11) .
C7_5 H7_5 0.9500 .
C8_5 C9_5 1.365(10) .
C8_5 H8_5 0.9500 .
C9_5 C10_5 1.379(10) .
C9_5 H9_5 0.9500 .
C10_5 H10_5 0.9500 .
C1A_5 C2A_5 1.3900 .
C1A_5 C6A_5 1.3900 .
C1A_5 H1A_5 0.9500 .
C2A_5 C3A_5 1.3900 .
C2A_5 H2A_5 0.9500 .
C3A_5 C4A_5 1.3900 .
C3A_5 H3A_5 0.9500 .
C4A_5 C5A_5 1.3900 .
C4A_5 H4A_5 0.9500 .
C5A_5 C6A_5 1.3900 .
C5A_5 C10A_5 1.3900 .
C6A_5 C7A_5 1.3900 .
C7A_5 C8A_5 1.3900 .
C7A_5 H7A_5 0.9500 .
C8A_5 C9A_5 1.3900 .
C8A_5 H8A_5 0.9500 .
C9A_5 C10A_5 1.3900 .
C9A_5 H9A_5 0.9500 .
C10A_5 H10A_5 0.9500 .
C1_3 C5_3 1.336(16) 3_676
C1_3 C2_3 1.450(16) .
C1_3 H1_3 0.9500 .
C2_3 C3_3 1.439(15) .
C2_3 H2_3 0.9500 .
C3_3 C4_3 1.430(12) .
C3_3 H3_3 0.9500 .
C4_3 C4_3 1.43(2) 3_676
C4_3 C5_3 1.447(12) .
C5_3 C1_3 1.336(16) 3_676
C5_3 H5_3 0.9500 .
C1B_3 C2B_3 1.49(3) .
C1B_3 Cl2_3 1.77(3) .
C1B_3 H1BA_3 0.9900 .
C1B_3 H1BB_3 0.9900 .
C2B_3 Cl1_3 1.72(3) .
C2B_3 H2BA_3 0.9900 .
C2B_3 H2BB_3 0.9900 .

loop_
_geom_torsion_atom_site_label_1
_geom_torsion_atom_site_label_2
_geom_torsion_atom_site_label_3
_geom_torsion_atom_site_label_4
_geom_torsion
_geom_torsion_site_symmetry_1
_geom_torsion_site_symmetry_4
N1_1 C1_1 C4_1 C9_1 178.2(5) . .
N2_1 C1_1 C4_1 C9_1 -0.7(8) . .
N1_1 C1_1 C4_1 C5_1 -2.1(8) . .
N2_1 C1_1 C4_1 C5_1 179.0(6) . .
C9_1 C4_1 C5_1 C6_1 0.4(10) . .
C1_1 C4_1 C5_1 C6_1 -179.3(6) . .
C4_1 C5_1 C6_1 C7_1 -0.7(11) . .
C5_1 C6_1 C7_1 C8_1 0.4(12) . .
C5_1 C6_1 C7_1 O1_1 178.4(7) . .
O1_1 C7_1 C8_1 C9_1 -177.6(7) . .
C6_1 C7_1 C8_1 C9_1 0.2(11) . .
C7_1 C8_1 C9_1 C4_1 -0.5(11) . .
C5_1 C4_1 C9_1 C8_1 0.2(10) . .
C1_1 C4_1 C9_1 C8_1 179.9(6) . .
N1_1 C3_1 C10_1 C15_1 -0.8(11) . .
N3_1 C3_1 C10_1 C15_1 176.5(8) . .
N1_1 C3_1 C10_1 C11A_1 -165.2(19) . .
N3_1 C3_1 C10_1 C11A_1 12(2) . .
N1_1 C3_1 C10_1 C11_1 -174.1(7) . .
N3_1 C3_1 C10_1 C11_1 3.2(9) . .
N1_1 C3_1 C10_1 C15A_1 16.3(13) . .
N3_1 C3_1 C10_1 C15A_1 -166.4(12) . .
C15_1 C10_1 C11_1 C12_1 3.1(16) . .
C3_1 C10_1 C11_1 C12_1 176.6(9) . .
C10_1 C11_1 C12_1 C13_1 -2.1(16) . .
C11_1 C12_1 C13_1 O3_1 -179.7(9) . .
C11_1 C12_1 C13_1 C14_1 0.1(15) . .
O3_1 C13_1 C14_1 C15_1 -179.2(10) . .
C12_1 C13_1 C14_1 C15_1 1.0(15) . .
C11_1 C10_1 C15_1 C14_1 -2.1(16) . .
C3_1 C10_1 C15_1 C14_1 -175.0(8) . .
C13_1 C14_1 C15_1 C10_1 0.0(17) . .
C3_1 C10_1 C11A_1 C12A_1 176.5(18) . .
C15A_1 C10_1 C11A_1 C12A_1 -5(4) . .
C10_1 C11A_1 C12A_1 C13A_1 3(4) . .
C11A_1 C12A_1 C13A_1 O3A_1 173(2) . .
C11A_1 C12A_1 C13A_1 C14A_1 0(4) . .
O3A_1 C13A_1 C14A_1 C15A_1 -173(2) . .
C12A_1 C13A_1 C14A_1 C15A_1 0(3) . .
C13A_1 C14A_1 C15A_1 C10_1 -3(3) . .
C11A_1 C10_1 C15A_1 C14A_1 5(3) . .
C3_1 C10_1 C15A_1 C14A_1 -175.9(18) . .
N2_1 C2_1 C16_1 C21_1 163.6(5) . .
N3_1 C2_1 C16_1 C21_1 -14.2(8) . .
N2_1 C2_1 C16_1 C17_1 -12.5(8) . .
N3_1 C2_1 C16_1 C17_1 169.7(5) . .
C21_1 C16_1 C17_1 C18_1 -0.9(9) . .
C2_1 C16_1 C17_1 C18_1 175.4(6) . .
C16_1 C17_1 C18_1 C19_1 -0.4(10) . .
C17_1 C18_1 C19_1 O2_1 179.5(6) . .
C17_1 C18_1 C19_1 C20_1 1.1(10) . .
O2_1 C19_1 C20_1 C21_1 -178.8(6) . .
C18_1 C19_1 C20_1 C21_1 -0.5(10) . .
C19_1 C20_1 C21_1 C16_1 -0.8(10) . .
C17_1 C16_1 C21_1 C20_1 1.5(9) . .
C2_1 C16_1 C21_1 C20_1 -174.7(6) . .
N6_1 C23_1 C25_1 C26_1 -172.2(6) . .
N5_1 C23_1 C25_1 C26_1 3.9(9) . .
N6_1 C23_1 C25_1 C30_1 -0.1(9) . .
N5_1 C23_1 C25_1 C30_1 176.0(6) . .
C30_1 C25_1 C26_1 C27_1 -1.6(10) . .
C23_1 C25_1 C26_1 C27_1 170.5(6) . .
C25_1 C26_1 C27_1 C28_1 -0.1(11) . .
C26_1 C27_1 C28_1 C29_1 1.9(11) . .
C26_1 C27_1 C28_1 C43_1 -173.1(6) . .
C27_1 C28_1 C29_1 C30_1 -2.1(11) . .
C43_1 C28_1 C29_1 C30_1 172.8(7) . .
C28_1 C29_1 C30_1 C25_1 0.5(11) . .
C26_1 C25_1 C30_1 C29_1 1.4(10) . .
C23_1 C25_1 C30_1 C29_1 -170.8(6) . .
N4_1 C22_1 C31_1 C32_1 -4.4(8) . .
N5_1 C22_1 C31_1 C32_1 179.1(6) . .
N4_1 C22_1 C31_1 C36_1 174.4(5) . .
N5_1 C22_1 C31_1 C36_1 -2.1(8) . .
C32_1 C33_1 C34_1 C35_1 0.0(10) . .
C32_1 C33_1 C34_1 C47_1 177.9(6) . .
C33_1 C34_1 C35_1 C36_1 -0.1(9) . .
C47_1 C34_1 C35_1 C36_1 -178.0(5) . .
C36_1 C31_1 C32_1 C33_1 1.7(9) . .
C22_1 C31_1 C32_1 C33_1 -179.5(5) . .
C34_1 C33_1 C32_1 C31_1 -0.9(9) . .
C34_1 C35_1 C36_1 C31_1 1.1(9) . .
C32_1 C31_1 C36_1 C35_1 -1.9(9) . .
C22_1 C31_1 C36_1 C35_1 179.3(5) . .
N6_1 C24_1 C37_1 C42_1 -175.8(6) . .
N4_1 C24_1 C37_1 C42_1 8.1(9) . .
N6_1 C24_1 C37_1 C38_1 7.2(9) . .
N4_1 C24_1 C37_1 C38_1 -168.8(6) . .
C42_1 C37_1 C38_1 C39_1 -1.4(10) . .
C24_1 C37_1 C38_1 C39_1 175.6(6) . .
C37_1 C38_1 C39_1 C40_1 0.3(10) . .
C38_1 C39_1 C40_1 C41_1 1.4(11) . .
C38_1 C39_1 C40_1 C51_1 -177.2(7) . .
C39_1 C40_1 C41_1 C42_1 -2.0(11) . .
C51_1 C40_1 C41_1 C42_1 176.6(7) . .
C38_1 C37_1 C42_1 C41_1 0.7(10) . .
C24_1 C37_1 C42_1 C41_1 -176.2(6) . .
C40_1 C41_1 C42_1 C37_1 1.0(11) . .
C29_1 C28_1 C43_1 N7_1 -106.8(8) . .
C27_1 C28_1 C43_1 N7_1 68.1(9) . .
N7_1 C44_1 C45_1 N9_1 1.6(8) . .
N7_1 C44_1 C45_1 C46_1 -174.1(7) . .
N9_1 C45_1 C46_1 O2_1 145.9(7) . .
C44_1 C45_1 C46_1 O2_1 -39.0(11) . .
C35_1 C34_1 C47_1 N13_1 -95.5(7) . .
C33_1 C34_1 C47_1 N13_1 86.6(8) . .
N13_1 C48_1 C49_1 N15_1 -0.5(8) . .
N13_1 C48_1 C49_1 C50_1 174.5(10) . .
N13_1 C48_1 C49_1 C50A_1 -160.1(9) . .
N15_1 C49_1 C50_1 O3_1 178.9(7) . .
C48_1 C49_1 C50_1 O3_1 4.2(16) . .
N15_1 C49_1 C50A_1 O3A_1 94.4(15) . .
C48_1 C49_1 C50A_1 O3A_1 -111.0(14) . .
C39_1 C40_1 C51_1 N10_1 82.1(9) . .
C41_1 C40_1 C51_1 N10_1 -96.5(9) . .
N10_1 C52_1 C53_1 N12_1 0.5(8) . .
N10_1 C52_1 C53_1 C54_1 -178.2(7) . .
N12_1 C53_1 C54_1 O1_1 131.1(8) . .
C52_1 C53_1 C54_1 O1_1 -50.4(12) . .
N3_1 C3_1 N1_1 C1_1 -2.5(8) . .
C10_1 C3_1 N1_1 C1_1 174.5(5) . .
N2_1 C1_1 N1_1 C3_1 -0.3(8) . .
C4_1 C1_1 N1_1 C3_1 -179.2(5) . .
N1_1 C1_1 N2_1 C2_1 1.4(8) . .
C4_1 C1_1 N2_1 C2_1 -179.7(5) . .
N3_1 C2_1 N2_1 C1_1 0.2(8) . .
C16_1 C2_1 N2_1 C1_1 -177.4(5) . .
N1_1 C3_1 N3_1 C2_1 3.9(8) . .
C10_1 C3_1 N3_1 C2_1 -173.2(5) . .
N2_1 C2_1 N3_1 C3_1 -2.6(8) . .
C16_1 C2_1 N3_1 C3_1 175.0(5) . .
N5_1 C22_1 N4_1 C24_1 0.8(9) . .
C31_1 C22_1 N4_1 C24_1 -175.4(5) . .
N6_1 C24_1 N4_1 C22_1 -1.4(8) . .
C37_1 C24_1 N4_1 C22_1 174.4(5) . .
N4_1 C22_1 N5_1 C23_1 -1.4(9) . .
C31_1 C22_1 N5_1 C23_1 174.7(5) . .
N6_1 C23_1 N5_1 C22_1 2.8(8) . .
C25_1 C23_1 N5_1 C22_1 -173.0(5) . .
N5_1 C23_1 N6_1 C24_1 -3.4(9) . .
C25_1 C23_1 N6_1 C24_1 172.4(5) . .
N4_1 C24_1 N6_1 C23_1 2.6(9) . .
C37_1 C24_1 N6_1 C23_1 -173.2(5) . .
C45_1 C44_1 N7_1 N8_1 -1.8(8) . .
C45_1 C44_1 N7_1 C43_1 -177.6(6) . .
C28_1 C43_1 N7_1 N8_1 -92.6(9) . .
C28_1 C43_1 N7_1 C44_1 82.8(9) . .
C44_1 N7_1 N8_1 N9_1 1.3(9) . .
C43_1 N7_1 N8_1 N9_1 177.5(6) . .
N7_1 N8_1 N9_1 C45_1 -0.3(9) . .
C44_1 C45_1 N9_1 N8_1 -0.8(9) . .
C46_1 C45_1 N9_1 N8_1 175.4(7) . .
C53_1 C52_1 N10_1 N11_1 -0.4(8) . .
C53_1 C52_1 N10_1 C51_1 -175.8(7) . .
C40_1 C51_1 N10_1 C52_1 88.7(10) . .
C40_1 C51_1 N10_1 N11_1 -86.3(8) . .
C52_1 N10_1 N11_1 N12_1 0.2(8) . .
C51_1 N10_1 N11_1 N12_1 176.2(6) . .
N10_1 N11_1 N12_1 C53_1 0.1(9) . .
C52_1 C53_1 N12_1 N11_1 -0.4(9) . .
C54_1 C53_1 N12_1 N11_1 178.4(7) . .
C49_1 C48_1 N13_1 N14_1 0.8(7) . .
C49_1 C48_1 N13_1 C47_1 173.7(6) . .
C34_1 C47_1 N13_1 N14_1 -137.5(6) . .
C34_1 C47_1 N13_1 C48_1 50.1(9) . .
C48_1 N13_1 N14_1 N15_1 -0.8(7) . .
C47_1 N13_1 N14_1 N15_1 -174.5(6) . .
N13_1 N14_1 N15_1 C49_1 0.5(8) . .
C48_1 C49_1 N15_1 N14_1 0.0(8) . .
C50_1 C49_1 N15_1 N14_1 -176.2(7) . .
C50A_1 C49_1 N15_1 N14_1 156.7(11) . .
C8_1 C7_1 O1_1 C54_1 -12.7(12) . .
C6_1 C7_1 O1_1 C54_1 169.4(7) . .
C53_1 C54_1 O1_1 C7_1 -63.3(11) . .
C18_1 C19_1 O2_1 C46_1 171.2(6) . .
C20_1 C19_1 O2_1 C46_1 -10.5(9) . .
C45_1 C46_1 O2_1 C19_1 -72.5(8) . .
C14_1 C13_1 O3_1 C50_1 -11.1(14) . .
C12_1 C13_1 O3_1 C50_1 168.8(9) . .
C49_1 C50_1 O3_1 C13_1 -77.6(11) . .
C12A_1 C13A_1 O3A_1 C50A_1 46(3) . .
C14A_1 C13A_1 O3A_1 C50A_1 -141(2) . .
C49_1 C50A_1 O3A_1 C13A_1 76(2) . .
Cl1_2 C1_2 C2_2 Cl2_2 -178.8(4) . .
C3_4 C1_4 C2_4 C5_4 176.7(7) . 3_666
C3_4 C1_4 C2_4 C2_4 -0.7(12) . 3_666
C2_4 C1_4 C3_4 C4_4 3.9(13) . .
C1_4 C3_4 C4_4 C5_4 -3.9(16) . .
C3_4 C4_4 C5_4 C2_4 0.4(13) . 3_666
C6_5 C1_5 C2_5 C3_5 -3.0(14) . .
C1_5 C2_5 C3_5 C4_5 0.7(12) . .
C2_5 C3_5 C4_5 C5_5 1.0(12) . .
C3_5 C4_5 C5_5 C6_5 -0.9(13) . .
C3_5 C4_5 C5_5 C10_5 179.2(8) . .
C2_5 C1_5 C6_5 C5_5 3.2(15) . .
C2_5 C1_5 C6_5 C7_5 179.4(8) . .
C4_5 C5_5 C6_5 C1_5 -1.1(14) . .
C10_5 C5_5 C6_5 C1_5 178.8(9) . .
C4_5 C5_5 C6_5 C7_5 -177.6(8) . .
C10_5 C5_5 C6_5 C7_5 2.3(13) . .
C1_5 C6_5 C7_5 C8_5 -179.3(9) . .
C5_5 C6_5 C7_5 C8_5 -3.0(14) . .
C6_5 C7_5 C8_5 C9_5 2.2(13) . .
C7_5 C8_5 C9_5 C10_5 -0.8(12) . .
C8_5 C9_5 C10_5 C5_5 0.4(13) . .
C6_5 C5_5 C10_5 C9_5 -1.2(13) . .
C4_5 C5_5 C10_5 C9_5 178.7(8) . .
C6A_5 C1A_5 C2A_5 C3A_5 0.0 . .
C1A_5 C2A_5 C3A_5 C4A_5 0.0 . .
C2A_5 C3A_5 C4A_5 C5A_5 0.0 . .
C3A_5 C4A_5 C5A_5 C6A_5 0.0 . .
C3A_5 C4A_5 C5A_5 C10A_5 180.0 . .
C4A_5 C5A_5 C6A_5 C7A_5 180.0 . .
C10A_5 C5A_5 C6A_5 C7A_5 0.0 . .
C4A_5 C5A_5 C6A_5 C1A_5 0.0 . .
C10A_5 C5A_5 C6A_5 C1A_5 180.0 . .
C2A_5 C1A_5 C6A_5 C5A_5 0.0 . .
C2A_5 C1A_5 C6A_5 C7A_5 180.0 . .
C5A_5 C6A_5 C7A_5 C8A_5 0.0 . .
C1A_5 C6A_5 C7A_5 C8A_5 180.0 . .
C6A_5 C7A_5 C8A_5 C9A_5 0.0 . .
C7A_5 C8A_5 C9A_5 C10A_5 0.0 . .
C8A_5 C9A_5 C10A_5 C5A_5 0.0 . .
C6A_5 C5A_5 C10A_5 C9A_5 0.0 . .
C4A_5 C5A_5 C10A_5 C9A_5 180.0 . .
C5_3 C1_3 C2_3 C3_3 0(3) 3_676 .
C1_3 C2_3 C3_3 C4_3 1(3) . .
C2_3 C3_3 C4_3 C4_3 -3(2) . 3_676
C2_3 C3_3 C4_3 C5_3 179.6(16) . .
C4_3 C4_3 C5_3 C1_3 0(2) 3_676 3_676
C3_3 C4_3 C5_3 C1_3 178.4(12) . 3_676
Cl2_3 C1B_3 C2B_3 Cl1_3 52(4) . .
